data_4064273
loop_
_publ_author_name
'Tourneux, Jean-Christophe'
'Berthet, Jean-Claude'
'Cantat, Thibault'
'Thu\'ery, Pierre'
'M\'ezailles, Nicolas'
'Le Floch, Pascal'
'Ephritikhine, Michel'

_publ_section_title
;
 Uranium(IV) Nucleophilic Carbene Complexes
;
_journal_issue 11
_journal_name_full Organometallics
_journal_page_first 2957
_journal_paper_doi 10.1021/om200006g
_journal_volume 30
_journal_year 2011
_chemical_formula_sum 'C74 H66 Cl3 P4 S4 Tl U2'
_chemical_formula_weight 1994.17
_space_group_IT_number 2
_symmetry_cell_setting triclinic
_symmetry_space_group_name_Hall '-P 1'
_symmetry_space_group_name_H-M 'P -1'
_atom_sites_solution_hydrogens geom
_atom_sites_solution_primary direct
_atom_sites_solution_secondary difmap
_audit_creation_method SHELXL-97
_cell_angle_alpha 84.286(4)
_cell_angle_beta 82.550(4)
_cell_angle_gamma 70.172(3)
_cell_formula_units_Z 2
_cell_length_a 12.8993(6)
_cell_length_b 16.7058(10)
_cell_length_c 18.2890(13)
_cell_measurement_reflns_used 161388
_cell_measurement_temperature 150(2)
_cell_measurement_theta_max 25.68
_cell_measurement_theta_min 2.12
_cell_volume 3669.7(4)
_computing_cell_refinement 'HKL2000 (Otwinowski & Minor, 1997)'
_computing_data_collection 'COLLECT (Hooft, 1998)'
_computing_data_reduction 'HKL2000 (Otwinowski & Minor, 1997)'
_computing_molecular_graphics 'SHELXTL (Sheldrick, 1999)'
_computing_publication_material 'SHELXTL (Sheldrick, 1999); PLATON (Spek, 2003)'
_computing_structure_refinement 'SHELXL-97 (Sheldrick, 1997)'
_computing_structure_solution 'SHELXS-97 (Sheldrick, 1997)'
_diffrn_ambient_temperature 150(2)
_diffrn_measured_fraction_theta_full 0.998
_diffrn_measured_fraction_theta_max 0.998
_diffrn_measurement_device_type 'Nonius Kappa-CCD area-detector diffractometer'
_diffrn_measurement_method 'two \f and eight \w scans with 2\% steps (602 frames)'
_diffrn_radiation_monochromator graphite
_diffrn_radiation_source 'fine-focus sealed tube'
_diffrn_radiation_type MoK\a
_diffrn_radiation_wavelength 0.71073
_diffrn_reflns_av_R_equivalents 0.0520
_diffrn_reflns_av_sigmaI/netI 0.0728
_diffrn_reflns_limit_h_max 15
_diffrn_reflns_limit_h_min -15
_diffrn_reflns_limit_k_max 20
_diffrn_reflns_limit_k_min -20
_diffrn_reflns_limit_l_max 22
_diffrn_reflns_limit_l_min -22
_diffrn_reflns_number 161388
_diffrn_reflns_theta_full 25.68
_diffrn_reflns_theta_max 25.68
_diffrn_reflns_theta_min 2.12
_diffrn_standards_decay_% 0
_diffrn_standards_interval_time 0
_diffrn_standards_number 0
_exptl_absorpt_coefficient_mu 6.943
_exptl_absorpt_correction_T_max 0.466
_exptl_absorpt_correction_T_min 0.353
_exptl_absorpt_correction_type multi-scan
_exptl_absorpt_process_details 'SCALEPACK (Otwinowski & Minor, 1997)'
_exptl_crystal_colour 'translucent dark orange'
_exptl_crystal_density_diffrn 1.805
_exptl_crystal_density_method 'not measured'
_exptl_crystal_description irregular
_exptl_crystal_F_000 1900
_exptl_crystal_size_max 0.16
_exptl_crystal_size_mid 0.14
_exptl_crystal_size_min 0.11
_refine_diff_density_max 2.921
_refine_diff_density_min -1.301
_refine_diff_density_rms 0.169
_refine_ls_extinction_method none
_refine_ls_goodness_of_fit_ref 0.944
_refine_ls_hydrogen_treatment constr
_refine_ls_matrix_type full
_refine_ls_number_parameters 795
_refine_ls_number_reflns 13926
_refine_ls_number_restraints 60
_refine_ls_restrained_S_all 0.947
_refine_ls_R_factor_all 0.0608
_refine_ls_R_factor_gt 0.0366
_refine_ls_shift/su_max 0.001
_refine_ls_shift/su_mean 0.000
_refine_ls_structure_factor_coef Fsqd
_refine_ls_weighting_details 'calc w=1/[\s^2^(Fo^2^)+(0.0361P)^2^] where P=(Fo^2^+2Fc^2^)/3'
_refine_ls_weighting_scheme calc
_refine_ls_wR_factor_gt 0.0757
_refine_ls_wR_factor_ref 0.0811
_reflns_number_gt 10245
_reflns_number_total 13926
_reflns_threshold_expression >2sigma(I)
_cod_data_source_file om200006g_si_003.cif
_cod_data_source_block 10.2toluene
_cod_database_code 4064273

loop_
_symmetry_equiv_pos_as_xyz
'x, y, z'
'-x, -y, -z'

loop_
_atom_site_label
_atom_site_type_symbol
_atom_site_fract_x
_atom_site_fract_y
_atom_site_fract_z
_atom_site_U_iso_or_equiv
_atom_site_adp_type
_atom_site_occupancy
_atom_site_symmetry_multiplicity
_atom_site_calc_flag
_atom_site_refinement_flags
U1 U 0.400770(18) 0.281069(14) 0.184730(13) 0.02729(7) Uani 1 1 d .
U2 U 0.228669(19) 0.540678(14) 0.169400(14) 0.02917(7) Uani 1 1 d .
Tl Tl 0.05706(2) 0.365951(17) 0.096722(16) 0.04309(8) Uani 1 1 d .
Cl1 Cl 0.17893(12) 0.39004(9) 0.22115(9) 0.0340(4) Uani 1 1 d .
Cl2 Cl 0.33683(13) 0.41067(9) 0.06872(9) 0.0352(4) Uani 1 1 d .
Cl3 Cl 0.41864(12) 0.43094(9) 0.23513(9) 0.0348(4) Uani 1 1 d .
S1 S 0.40921(14) 0.25210(10) 0.34209(9) 0.0353(4) Uani 1 1 d .
S2 S 0.29854(14) 0.21746(10) 0.08000(9) 0.0330(4) Uani 1 1 d .
S3 S 0.19387(14) 0.57588(11) 0.32392(10) 0.0406(4) Uani 1 1 d .
S4 S 0.07527(13) 0.55317(10) 0.06021(9) 0.0331(4) Uani 1 1 d .
P1 P 0.37402(13) 0.14804(10) 0.32183(9) 0.0297(4) Uani 1 1 d .
P2 P 0.27479(13) 0.14318(10) 0.17109(9) 0.0293(4) Uani 1 1 d .
P3 P 0.04260(14) 0.64528(10) 0.29415(10) 0.0335(4) Uani 1 1 d .
P4 P -0.03756(13) 0.61139(10) 0.14409(10) 0.0303(4) Uani 1 1 d .
C1 C 0.3455(5) 0.1640(3) 0.2338(3) 0.0283(14) Uani 1 1 d .
C2 C 0.2659(5) 0.1315(4) 0.3914(3) 0.0325(15) Uani 1 1 d .
C3 C 0.2125(5) 0.1895(4) 0.4434(4) 0.0379(16) Uani 1 1 d .
H3 H 0.2319 0.2381 0.4449 0.046 Uiso 1 1 calc R
C4 C 0.1293(6) 0.1754(5) 0.4939(4) 0.0459(18) Uani 1 1 d .
H4 H 0.0922 0.2150 0.5289 0.055 Uiso 1 1 calc R
C5 C 0.1023(7) 0.1036(5) 0.4922(4) 0.057(2) Uani 1 1 d .
H5 H 0.0472 0.0938 0.5264 0.068 Uiso 1 1 calc R
C6 C 0.1564(7) 0.0452(5) 0.4398(5) 0.057(2) Uani 1 1 d .
H6 H 0.1370 -0.0034 0.4384 0.069 Uiso 1 1 calc R
C7 C 0.2383(6) 0.0583(4) 0.3902(4) 0.0447(18) Uani 1 1 d .
H7 H 0.2756 0.0184 0.3556 0.054 Uiso 1 1 calc R
C8 C 0.4924(5) 0.0536(4) 0.3388(4) 0.0358(16) Uani 1 1 d .
C9 C 0.5361(6) 0.0423(5) 0.4050(4) 0.056(2) Uani 1 1 d .
H9 H 0.5024 0.0813 0.4409 0.067 Uiso 1 1 calc R
C10 C 0.6309(6) -0.0270(5) 0.4195(4) 0.060(2) Uani 1 1 d .
H10 H 0.6628 -0.0323 0.4633 0.072 Uiso 1 1 calc R
C11 C 0.6764(6) -0.0880(5) 0.3668(4) 0.059(2) Uani 1 1 d .
H11 H 0.7359 -0.1366 0.3766 0.071 Uiso 1 1 calc R
C12 C 0.6326(6) -0.0757(5) 0.3008(4) 0.055(2) Uani 1 1 d .
H12 H 0.6647 -0.1150 0.2649 0.066 Uiso 1 1 calc R
C13 C 0.5414(6) -0.0055(4) 0.2867(4) 0.0465(19) Uani 1 1 d .
H13 H 0.5128 0.0018 0.2414 0.056 Uiso 1 1 calc R
C14 C 0.3147(5) 0.0316(4) 0.1477(3) 0.0313(14) Uani 1 1 d .
C15 C 0.2732(6) -0.0245(4) 0.1946(4) 0.0413(17) Uani 1 1 d .
H15 H 0.2212 -0.0041 0.2345 0.050 Uiso 1 1 calc R
C16 C 0.3096(6) -0.1107(4) 0.1815(4) 0.0482(19) Uani 1 1 d .
H16 H 0.2813 -0.1477 0.2126 0.058 Uiso 1 1 calc R
C17 C 0.3871(6) -0.1419(4) 0.1229(4) 0.0409(17) Uani 1 1 d .
H17 H 0.4116 -0.1996 0.1145 0.049 Uiso 1 1 calc R
C18 C 0.4285(6) -0.0860(4) 0.0765(4) 0.0401(17) Uani 1 1 d .
H18 H 0.4811 -0.1069 0.0371 0.048 Uiso 1 1 calc R
C19 C 0.3922(5) 0.0003(4) 0.0883(4) 0.0348(15) Uani 1 1 d .
H19 H 0.4197 0.0371 0.0564 0.042 Uiso 1 1 calc R
C20 C 0.1269(5) 0.1727(4) 0.1985(4) 0.0325(15) Uani 1 1 d .
C21 C 0.0817(6) 0.2163(4) 0.2603(4) 0.0451(18) Uani 1 1 d .
H21 H 0.1283 0.2267 0.2902 0.054 Uiso 1 1 calc R
C22 C -0.0327(6) 0.2460(6) 0.2802(5) 0.065(2) Uani 1 1 d .
H22 H -0.0621 0.2757 0.3226 0.078 Uiso 1 1 calc R
C23 C -0.1017(7) 0.2300(6) 0.2347(6) 0.072(3) Uani 1 1 d .
H23 H -0.1779 0.2485 0.2474 0.086 Uiso 1 1 calc R
C24 C -0.0585(7) 0.1873(5) 0.1719(5) 0.065(2) Uani 1 1 d .
H24 H -0.1050 0.1779 0.1414 0.077 Uiso 1 1 calc R
C25 C 0.0573(6) 0.1577(4) 0.1539(4) 0.0478(19) Uani 1 1 d .
H25 H 0.0872 0.1278 0.1116 0.057 Uiso 1 1 calc R
C26 C 0.0396(5) 0.6118(4) 0.2104(3) 0.0309(14) Uani 1 1 d .
C27 C -0.0673(5) 0.6348(4) 0.3660(4) 0.0363(16) Uani 1 1 d .
C28 C -0.0416(6) 0.6029(4) 0.4363(4) 0.0500(19) Uani 1 1 d .
H28 H 0.0315 0.5852 0.4471 0.060 Uiso 1 1 calc R
C29 C -0.1239(7) 0.5972(5) 0.4907(5) 0.063(2) Uani 1 1 d .
H29 H -0.1063 0.5766 0.5383 0.076 Uiso 1 1 calc R
C30 C -0.2334(7) 0.6224(5) 0.4746(5) 0.054(2) Uani 1 1 d .
H30 H -0.2895 0.6181 0.5107 0.065 Uiso 1 1 calc R
C31 C -0.2562(7) 0.6534(6) 0.4048(5) 0.068(2) Uani 1 1 d .
H31 H -0.3289 0.6698 0.3932 0.081 Uiso 1 1 calc R
C32 C -0.1740(6) 0.6614(5) 0.3503(4) 0.051(2) Uani 1 1 d .
H32 H -0.1920 0.6849 0.3034 0.061 Uiso 1 1 calc R
C33 C 0.0262(6) 0.7586(4) 0.2933(4) 0.0389(16) Uani 1 1 d .
C34 C -0.0549(6) 0.8192(4) 0.2562(4) 0.0496(19) Uani 1 1 d .
H34 H -0.1018 0.8019 0.2317 0.060 Uiso 1 1 calc R
C35 C -0.0680(7) 0.9057(4) 0.2548(5) 0.055(2) Uani 1 1 d .
H35 H -0.1233 0.9458 0.2298 0.066 Uiso 1 1 calc R
C36 C 0.0019(7) 0.9306(5) 0.2907(5) 0.061(2) Uani 1 1 d .
H36 H -0.0074 0.9882 0.2913 0.074 Uiso 1 1 calc R
C37 C 0.0871(7) 0.8700(5) 0.3265(5) 0.058(2) Uani 1 1 d .
H37 H 0.1360 0.8872 0.3491 0.069 Uiso 1 1 calc R
C38 C 0.0983(6) 0.7853(4) 0.3280(4) 0.0449(18) Uani 1 1 d .
H38 H 0.1543 0.7452 0.3524 0.054 Uiso 1 1 calc R
C39 C -0.1242(5) 0.7158(4) 0.1110(4) 0.0329(15) Uani 1 1 d .
C40 C -0.2353(5) 0.7487(4) 0.1390(4) 0.0414(17) Uani 1 1 d .
H40 H -0.2685 0.7138 0.1686 0.050 Uiso 1 1 calc R
C41 C -0.2969(6) 0.8339(5) 0.1228(4) 0.052(2) Uani 1 1 d .
H41 H -0.3705 0.8560 0.1421 0.062 Uiso 1 1 calc R
C42 C -0.2477(7) 0.8840(5) 0.0784(5) 0.053(2) Uani 1 1 d .
H42 H -0.2888 0.9406 0.0672 0.064 Uiso 1 1 calc R
C43 C -0.1384(7) 0.8528(4) 0.0499(4) 0.052(2) Uani 1 1 d .
H43 H -0.1064 0.8880 0.0195 0.063 Uiso 1 1 calc R
C44 C -0.0766(6) 0.7692(4) 0.0667(4) 0.0390(16) Uani 1 1 d .
H44 H -0.0024 0.7484 0.0482 0.047 Uiso 1 1 calc R
C45 C -0.1331(5) 0.5514(4) 0.1637(4) 0.0319(15) Uani 1 1 d .
C46 C -0.1357(5) 0.5043(4) 0.2316(4) 0.0396(16) Uani 1 1 d .
H46 H -0.0907 0.5051 0.2672 0.047 Uiso 1 1 calc R
C47 C -0.2070(7) 0.4563(5) 0.2448(5) 0.059(2) Uani 1 1 d .
H47 H -0.2107 0.4255 0.2898 0.071 Uiso 1 1 calc R
C48 C -0.2722(6) 0.4545(5) 0.1907(5) 0.060(2) Uani 1 1 d .
H48 H -0.3192 0.4222 0.1996 0.072 Uiso 1 1 calc R
C49 C -0.2682(6) 0.4997(4) 0.1245(4) 0.0453(18) Uani 1 1 d .
H49 H -0.3123 0.4980 0.0886 0.054 Uiso 1 1 calc R
C50 C -0.1989(5) 0.5479(4) 0.1109(4) 0.0406(17) Uani 1 1 d .
H50 H -0.1963 0.5783 0.0657 0.049 Uiso 1 1 calc R
C51 C 0.6224(5) 0.2499(4) 0.1865(4) 0.0382(16) Uani 1 1 d .
H51 H 0.6424 0.2732 0.2244 0.046 Uiso 1 1 calc R
C52 C 0.6108(5) 0.1698(4) 0.1896(4) 0.0424(18) Uani 1 1 d .
H52 H 0.6209 0.1303 0.2299 0.051 Uiso 1 1 calc R
C53 C 0.5813(5) 0.1594(4) 0.1211(4) 0.0432(18) Uani 1 1 d .
H53 H 0.5694 0.1111 0.1079 0.052 Uiso 1 1 calc R
C54 C 0.5727(5) 0.2325(4) 0.0762(4) 0.0400(17) Uani 1 1 d .
H54 H 0.5531 0.2422 0.0281 0.048 Uiso 1 1 calc R
C55 C 0.5986(5) 0.2899(4) 0.1162(4) 0.0424(17) Uani 1 1 d .
H55 H 0.5998 0.3440 0.0993 0.051 Uiso 1 1 calc R
C56 C 0.3638(6) 0.6035(4) 0.0688(5) 0.0490(19) Uani 1 1 d .
H56 H 0.4069 0.5666 0.0333 0.059 Uiso 1 1 calc R
C57 C 0.3951(6) 0.6110(4) 0.1369(5) 0.0459(19) Uani 1 1 d .
H57 H 0.4631 0.5811 0.1544 0.055 Uiso 1 1 calc R
C58 C 0.3057(6) 0.6720(4) 0.1750(4) 0.0462(19) Uani 1 1 d .
H58 H 0.3031 0.6881 0.2226 0.055 Uiso 1 1 calc R
C59 C 0.2217(6) 0.7038(4) 0.1280(5) 0.0476(19) Uani 1 1 d .
H59 H 0.1542 0.7464 0.1386 0.057 Uiso 1 1 calc R
C60 C 0.2556(6) 0.6612(4) 0.0624(4) 0.0467(19) Uani 1 1 d .
H60 H 0.2148 0.6693 0.0223 0.056 Uiso 1 1 calc R
C61 C 0.4534(9) 0.7550(7) 0.3606(7) 0.090(3) Uani 1 1 d .
C62 C 0.4250(11) 0.6912(9) 0.3948(8) 0.123(4) Uani 1 1 d U
H62 H 0.3839 0.7002 0.4407 0.148 Uiso 1 1 calc R
C63 C 0.4518(10) 0.6112(9) 0.3673(8) 0.112(4) Uani 1 1 d U
H63 H 0.4265 0.5693 0.3927 0.135 Uiso 1 1 calc R
C64 C 0.5138(10) 0.5971(9) 0.3045(8) 0.108(4) Uani 1 1 d U
H64 H 0.5362 0.5435 0.2857 0.129 Uiso 1 1 calc R
C65 C 0.5472(12) 0.6633(10) 0.2648(9) 0.126(5) Uani 1 1 d U
H65 H 0.5913 0.6536 0.2200 0.152 Uiso 1 1 calc R
C66 C 0.5128(10) 0.7425(8) 0.2942(8) 0.113(4) Uani 1 1 d .
H66 H 0.5310 0.7873 0.2678 0.135 Uiso 1 1 calc R
C67 C 0.4183(12) 0.8335(9) 0.4039(9) 0.166(6) Uani 1 1 d U
H67A H 0.3447 0.8429 0.4278 0.249 Uiso 1 1 calc R
H67B H 0.4193 0.8819 0.3711 0.249 Uiso 1 1 calc R
H67C H 0.4684 0.8259 0.4405 0.249 Uiso 1 1 calc R
C68 C 0.7603(10) 0.2404(8) 0.4244(7) 0.101(4) Uani 1 1 d .
C69 C 0.6592(10) 0.2918(9) 0.3952(6) 0.094(4) Uani 1 1 d .
H69 H 0.6212 0.2658 0.3709 0.113 Uiso 1 1 calc R
C70 C 0.6183(12) 0.3751(10) 0.4016(8) 0.123(5) Uani 1 1 d U
H70 H 0.5518 0.4054 0.3824 0.147 Uiso 1 1 calc R
C71 C 0.6686(12) 0.4180(10) 0.4347(8) 0.124(5) Uani 1 1 d U
H71 H 0.6376 0.4767 0.4381 0.149 Uiso 1 1 calc R
C72 C 0.7646(9) 0.3745(8) 0.4628(6) 0.097(3) Uani 1 1 d U
H72 H 0.8000 0.4052 0.4841 0.116 Uiso 1 1 calc R
C73 C 0.8136(9) 0.2879(8) 0.4620(6) 0.095(3) Uani 1 1 d U
H73 H 0.8782 0.2600 0.4844 0.115 Uiso 1 1 calc R
C74 C 0.8008(13) 0.1493(9) 0.4180(9) 0.160(6) Uani 1 1 d U
H74A H 0.7490 0.1329 0.3950 0.239 Uiso 1 1 calc R
H74B H 0.8094 0.1211 0.4663 0.239 Uiso 1 1 calc R
H74C H 0.8711 0.1333 0.3886 0.239 Uiso 1 1 calc R

loop_
_atom_site_aniso_label
_atom_site_aniso_U_11
_atom_site_aniso_U_22
_atom_site_aniso_U_33
_atom_site_aniso_U_23
_atom_site_aniso_U_13
_atom_site_aniso_U_12
U1 0.02510(13) 0.02550(12) 0.03180(14) -0.00099(10) -0.00289(10) -0.00924(10)
U2 0.02721(13) 0.02475(12) 0.03647(15) -0.00194(10) -0.00315(10) -0.00981(10)
Tl 0.04800(17) 0.03513(14) 0.04933(18) -0.00099(12) -0.01773(14) -0.01369(12)
Cl1 0.0307(8) 0.0299(8) 0.0420(10) -0.0008(7) -0.0024(7) -0.0118(7)
Cl2 0.0382(9) 0.0293(8) 0.0351(9) -0.0017(7) -0.0002(7) -0.0087(7)
Cl3 0.0315(8) 0.0292(8) 0.0460(10) -0.0034(7) -0.0083(7) -0.0113(7)
S1 0.0389(10) 0.0338(9) 0.0364(10) -0.0013(7) -0.0077(8) -0.0150(7)
S2 0.0395(9) 0.0316(8) 0.0308(9) 0.0008(7) -0.0055(7) -0.0155(7)
S3 0.0339(9) 0.0438(10) 0.0440(11) -0.0098(8) -0.0088(8) -0.0090(8)
S4 0.0305(9) 0.0323(8) 0.0361(10) -0.0038(7) -0.0027(7) -0.0095(7)
P1 0.0302(9) 0.0280(8) 0.0310(9) -0.0007(7) -0.0034(7) -0.0100(7)
P2 0.0316(9) 0.0267(8) 0.0313(9) -0.0015(7) -0.0029(7) -0.0121(7)
P3 0.0323(9) 0.0323(9) 0.0362(10) -0.0074(7) -0.0034(8) -0.0096(7)
P4 0.0265(9) 0.0279(8) 0.0362(10) -0.0024(7) -0.0032(7) -0.0086(7)
C1 0.030(3) 0.022(3) 0.033(4) 0.001(3) 0.001(3) -0.011(3)
C2 0.033(4) 0.031(3) 0.030(4) 0.002(3) -0.002(3) -0.008(3)
C3 0.041(4) 0.038(4) 0.034(4) 0.003(3) -0.003(3) -0.012(3)
C4 0.038(4) 0.052(4) 0.041(5) -0.005(3) 0.005(3) -0.009(3)
C5 0.054(5) 0.083(6) 0.038(5) -0.004(4) 0.007(4) -0.033(5)
C6 0.065(5) 0.056(5) 0.062(6) -0.012(4) 0.007(4) -0.038(4)
C7 0.056(5) 0.045(4) 0.037(4) -0.006(3) 0.009(4) -0.026(4)
C8 0.034(4) 0.036(4) 0.033(4) 0.002(3) -0.005(3) -0.007(3)
C9 0.050(5) 0.056(5) 0.043(5) -0.007(4) -0.008(4) 0.011(4)
C10 0.057(5) 0.061(5) 0.042(5) 0.005(4) -0.020(4) 0.010(4)
C11 0.048(5) 0.051(5) 0.053(5) 0.000(4) -0.014(4) 0.018(4)
C12 0.049(5) 0.049(5) 0.051(5) -0.015(4) -0.005(4) 0.008(4)
C13 0.046(4) 0.038(4) 0.044(5) -0.008(3) -0.005(4) 0.003(3)
C14 0.036(4) 0.034(3) 0.031(4) -0.001(3) -0.004(3) -0.020(3)
C15 0.052(4) 0.034(4) 0.039(4) -0.012(3) 0.010(3) -0.018(3)
C16 0.068(5) 0.036(4) 0.046(5) -0.004(3) 0.007(4) -0.029(4)
C17 0.046(4) 0.026(3) 0.050(5) -0.008(3) -0.004(4) -0.010(3)
C18 0.040(4) 0.032(4) 0.046(4) -0.012(3) 0.003(3) -0.009(3)
C19 0.034(4) 0.034(4) 0.038(4) -0.003(3) -0.005(3) -0.013(3)
C20 0.030(3) 0.026(3) 0.041(4) 0.000(3) -0.007(3) -0.008(3)
C21 0.037(4) 0.052(4) 0.042(5) -0.002(4) -0.002(3) -0.009(3)
C22 0.036(5) 0.083(6) 0.067(6) -0.009(5) 0.006(4) -0.010(4)
C23 0.036(5) 0.079(6) 0.103(8) -0.019(6) -0.003(5) -0.020(4)
C24 0.045(5) 0.066(6) 0.091(7) -0.019(5) -0.013(5) -0.024(4)
C25 0.034(4) 0.049(4) 0.064(5) -0.019(4) -0.005(4) -0.013(3)
C26 0.031(3) 0.031(3) 0.033(4) -0.003(3) 0.002(3) -0.014(3)
C27 0.041(4) 0.030(3) 0.039(4) -0.010(3) -0.001(3) -0.013(3)
C28 0.048(5) 0.046(4) 0.050(5) 0.001(4) -0.001(4) -0.010(4)
C29 0.075(6) 0.052(5) 0.049(5) 0.008(4) 0.010(5) -0.012(4)
C30 0.053(5) 0.052(5) 0.055(6) -0.013(4) 0.013(4) -0.018(4)
C31 0.046(5) 0.083(6) 0.069(7) -0.012(5) 0.012(5) -0.019(5)
C32 0.035(4) 0.076(5) 0.035(4) -0.004(4) 0.001(3) -0.012(4)
C33 0.040(4) 0.037(4) 0.040(4) -0.011(3) 0.011(3) -0.015(3)
C34 0.054(5) 0.032(4) 0.060(5) -0.009(3) -0.008(4) -0.008(3)
C35 0.062(5) 0.035(4) 0.064(6) -0.007(4) 0.003(4) -0.015(4)
C36 0.074(6) 0.046(5) 0.065(6) -0.023(4) 0.030(5) -0.027(5)
C37 0.070(6) 0.060(5) 0.054(5) -0.023(4) 0.019(4) -0.038(5)
C38 0.047(4) 0.045(4) 0.048(5) -0.018(3) 0.010(4) -0.022(3)
C39 0.029(3) 0.031(3) 0.036(4) -0.004(3) -0.006(3) -0.006(3)
C40 0.035(4) 0.041(4) 0.046(4) -0.003(3) -0.010(3) -0.008(3)
C41 0.048(5) 0.045(4) 0.057(5) -0.011(4) -0.023(4) 0.001(4)
C42 0.069(6) 0.029(4) 0.058(5) -0.009(4) -0.023(4) -0.004(4)
C43 0.071(6) 0.036(4) 0.056(5) 0.000(4) -0.017(4) -0.023(4)
C44 0.044(4) 0.031(4) 0.043(4) 0.001(3) -0.010(3) -0.013(3)
C45 0.025(3) 0.032(3) 0.037(4) -0.008(3) 0.002(3) -0.008(3)
C46 0.033(4) 0.044(4) 0.048(5) -0.006(3) -0.002(3) -0.021(3)
C47 0.065(5) 0.056(5) 0.066(6) 0.013(4) -0.018(5) -0.034(4)
C48 0.051(5) 0.051(5) 0.089(7) 0.006(5) -0.009(5) -0.033(4)
C49 0.035(4) 0.053(4) 0.055(5) -0.003(4) -0.011(4) -0.023(3)
C50 0.035(4) 0.039(4) 0.050(5) -0.003(3) -0.006(3) -0.014(3)
C51 0.024(3) 0.043(4) 0.048(5) -0.009(3) 0.001(3) -0.012(3)
C52 0.028(4) 0.036(4) 0.054(5) 0.011(3) 0.000(3) -0.003(3)
C53 0.038(4) 0.032(4) 0.057(5) -0.011(3) 0.004(4) -0.009(3)
C54 0.026(4) 0.049(4) 0.038(4) -0.010(3) 0.007(3) -0.005(3)
C55 0.033(4) 0.041(4) 0.054(5) -0.007(3) 0.007(3) -0.017(3)
C56 0.055(5) 0.036(4) 0.060(5) 0.004(4) 0.009(4) -0.027(4)
C57 0.038(4) 0.032(4) 0.071(6) 0.010(4) -0.010(4) -0.017(3)
C58 0.059(5) 0.037(4) 0.057(5) -0.001(4) -0.010(4) -0.034(4)
C59 0.047(5) 0.024(3) 0.071(6) 0.001(4) -0.002(4) -0.013(3)
C60 0.040(4) 0.045(4) 0.059(5) 0.012(4) -0.013(4) -0.020(3)
C61 0.072(7) 0.090(8) 0.106(10) -0.016(7) 0.025(6) -0.033(6)
C62 0.109(8) 0.105(7) 0.145(9) 0.000(7) 0.018(7) -0.034(6)
C63 0.099(7) 0.130(8) 0.114(8) -0.001(7) -0.007(6) -0.049(6)
C64 0.104(7) 0.118(7) 0.109(8) -0.008(6) -0.021(6) -0.043(6)
C65 0.133(8) 0.131(8) 0.131(9) -0.014(7) -0.024(7) -0.058(7)
C66 0.103(10) 0.098(9) 0.122(12) 0.014(8) -0.013(9) -0.017(7)
C67 0.145(9) 0.139(9) 0.191(10) -0.012(8) 0.016(8) -0.028(7)
C68 0.090(9) 0.110(9) 0.087(9) 0.004(7) 0.041(7) -0.033(7)
C69 0.087(8) 0.147(11) 0.065(7) 0.006(7) -0.015(6) -0.061(8)
C70 0.124(8) 0.124(8) 0.111(8) 0.014(7) -0.009(7) -0.037(7)
C71 0.118(8) 0.130(8) 0.129(8) 0.002(7) -0.025(7) -0.046(7)
C72 0.080(6) 0.129(8) 0.087(7) 0.000(6) -0.016(5) -0.042(6)
C73 0.072(6) 0.128(8) 0.087(7) 0.003(6) -0.005(5) -0.037(6)
C74 0.165(10) 0.131(9) 0.166(10) 0.013(8) 0.016(8) -0.047(7)

loop_
_atom_type_symbol
_atom_type_description
_atom_type_scat_dispersion_real
_atom_type_scat_dispersion_imag
_atom_type_scat_source
C C 0.0033 0.0016 'International Tables Vol C Tables 4.2.6.8 and 6.1.1.4'
H H 0.0000 0.0000 'International Tables Vol C Tables 4.2.6.8 and 6.1.1.4'
Tl Tl -2.8358 9.6688 'International Tables Vol C Tables 4.2.6.8 and 6.1.1.4'
Cl Cl 0.1484 0.1585 'International Tables Vol C Tables 4.2.6.8 and 6.1.1.4'
P P 0.1023 0.0942 'International Tables Vol C Tables 4.2.6.8 and 6.1.1.4'
S S 0.1246 0.1234 'International Tables Vol C Tables 4.2.6.8 and 6.1.1.4'
U U -9.6767 9.6646 'International Tables Vol C Tables 4.2.6.8 and 6.1.1.4'

loop_
_geom_angle_atom_site_label_1
_geom_angle_atom_site_label_2
_geom_angle_atom_site_label_3
_geom_angle
C1 U1 C52 85.0(2)
C1 U1 C51 112.7(2)
C52 U1 C51 29.57(19)
C1 U1 C53 84.3(2)
C52 U1 C53 29.7(2)
C51 U1 C53 48.7(2)
C1 U1 C54 110.8(2)
C52 U1 C54 49.0(2)
C51 U1 C54 49.0(2)
C53 U1 C54 29.29(19)
C1 U1 C55 131.6(2)
C52 U1 C55 49.2(2)
C51 U1 C55 29.9(2)
C53 U1 C55 48.7(2)
C54 U1 C55 29.8(2)
C1 U1 Cl3 138.28(15)
C52 U1 Cl3 102.04(16)
C51 U1 Cl3 74.48(14)
C53 U1 Cl3 121.34(15)
C54 U1 Cl3 104.09(15)
C55 U1 Cl3 75.50(15)
C1 U1 Cl1 88.53(14)
C52 U1 Cl1 164.79(16)
C51 U1 Cl1 148.21(15)
C53 U1 Cl1 162.44(16)
C54 U1 Cl1 145.99(15)
C55 U1 Cl1 139.74(15)
Cl3 U1 Cl1 74.02(4)
C1 U1 Cl2 135.52(15)
C52 U1 Cl2 123.30(15)
C51 U1 Cl2 104.68(15)
C53 U1 Cl2 104.14(16)
C54 U1 Cl2 76.50(15)
C55 U1 Cl2 76.43(15)
Cl3 U1 Cl2 73.94(5)
Cl1 U1 Cl2 70.33(5)
C1 U1 S1 67.15(15)
C52 U1 S1 79.63(16)
C51 U1 S1 82.08(15)
C53 U1 S1 106.56(16)
C54 U1 S1 127.64(15)
C55 U1 S1 110.64(16)
Cl3 U1 S1 73.73(5)
Cl1 U1 S1 85.17(5)
Cl2 U1 S1 143.67(5)
C1 U1 S2 66.67(15)
C52 U1 S2 106.45(17)
C51 U1 S2 126.04(15)
C53 U1 S2 79.04(16)
C54 U1 S2 79.51(15)
C55 U1 S2 107.60(16)
Cl3 U1 S2 144.01(4)
Cl1 U1 S2 83.40(5)
Cl2 U1 S2 72.20(4)
S1 U1 S2 132.56(5)
C26 U2 C58 98.1(2)
C26 U2 C59 81.6(2)
C58 U2 C59 29.8(2)
C26 U2 C60 97.7(2)
C58 U2 C60 49.4(2)
C59 U2 C60 29.6(2)
C26 U2 C56 127.0(2)
C58 U2 C56 49.0(2)
C59 U2 C56 48.7(2)
C60 U2 C56 29.9(2)
C26 U2 C57 127.4(2)
C58 U2 C57 29.9(2)
C59 U2 C57 48.8(2)
C60 U2 C57 49.0(2)
C56 U2 C57 29.2(2)
C26 U2 Cl3 136.24(15)
C58 U2 Cl3 88.71(16)
C59 U2 Cl3 117.61(16)
C60 U2 Cl3 118.37(15)
C56 U2 Cl3 89.46(16)
C57 U2 Cl3 71.93(15)
C26 U2 Cl1 84.34(15)
C58 U2 Cl1 156.68(16)
C59 U2 Cl1 165.88(16)
C60 U2 Cl1 153.59(17)
C56 U2 Cl1 143.52(16)
C57 U2 Cl1 144.88(14)
Cl3 U2 Cl1 74.14(4)
C26 U2 Cl2 133.48(15)
C58 U2 Cl2 120.31(17)
C59 U2 Cl2 118.76(17)
C60 U2 Cl2 89.79(17)
C56 U2 Cl2 73.61(16)
C57 U2 Cl2 91.42(17)
Cl3 U2 Cl2 74.09(5)
Cl1 U2 Cl2 70.64(5)
C26 U2 S3 67.02(16)
C58 U2 S3 75.38(17)
C59 U2 S3 91.44(18)
C60 U2 S3 120.70(17)
C56 U2 S3 122.30(18)
C57 U2 S3 94.22(18)
Cl3 U2 S3 73.25(5)
Cl1 U2 S3 84.46(5)
Cl2 U2 S3 143.19(5)
C26 U2 S4 66.12(16)
C58 U2 S4 118.79(16)
C59 U2 S4 89.39(17)
C60 U2 S4 73.49(16)
C56 U2 S4 92.58(18)
C57 U2 S4 120.51(17)
Cl3 U2 S4 144.36(4)
Cl1 U2 S4 83.53(5)
Cl2 U2 S4 72.43(4)
S3 U2 S4 132.46(5)
U2 Cl1 U1 93.31(5)
U2 Cl1 Tl 102.11(5)
U1 Cl1 Tl 102.83(5)
U2 Cl2 U1 93.08(5)
U1 Cl3 U2 93.68(4)
P1 S1 U1 80.90(7)
P2 S2 U1 80.78(7)
P3 S3 U2 80.76(8)
P4 S4 U2 81.22(7)
C1 P1 C8 113.6(3)
C1 P1 C2 117.0(3)
C8 P1 C2 102.2(3)
C1 P1 S1 104.7(2)
C8 P1 S1 108.9(2)
C2 P1 S1 110.3(2)
C1 P2 C20 113.5(3)
C1 P2 C14 116.6(3)
C20 P2 C14 103.9(3)
C1 P2 S2 104.3(2)
C20 P2 S2 108.1(2)
C14 P2 S2 110.3(2)
C26 P3 C33 113.9(3)
C26 P3 C27 115.8(3)
C33 P3 C27 102.6(3)
C26 P3 S3 104.6(2)
C33 P3 S3 108.9(2)
C27 P3 S3 111.0(2)
C26 P4 C39 115.2(3)
C26 P4 C45 117.7(3)
C39 P4 C45 103.5(3)
C26 P4 S4 104.1(2)
C39 P4 S4 109.9(2)
C45 P4 S4 106.1(2)
P1 C1 P2 145.4(4)
P1 C1 U1 105.9(3)
P2 C1 U1 107.3(3)
C3 C2 C7 120.1(6)
C3 C2 P1 121.6(5)
C7 C2 P1 118.3(5)
C2 C3 C4 119.7(7)
C2 C3 H3 120.2
C4 C3 H3 120.2
C5 C4 C3 120.0(7)
C5 C4 H4 120.0
C3 C4 H4 120.0
C4 C5 C6 120.2(7)
C4 C5 H5 119.9
C6 C5 H5 119.9
C7 C6 C5 120.3(7)
C7 C6 H6 119.9
C5 C6 H6 119.9
C6 C7 C2 119.8(7)
C6 C7 H7 120.1
C2 C7 H7 120.1
C9 C8 C13 118.9(6)
C9 C8 P1 118.8(5)
C13 C8 P1 122.2(5)
C8 C9 C10 121.3(7)
C8 C9 H9 119.4
C10 C9 H9 119.4
C11 C10 C9 118.6(7)
C11 C10 H10 120.7
C9 C10 H10 120.7
C12 C11 C10 119.5(6)
C12 C11 H11 120.3
C10 C11 H11 120.3
C11 C12 C13 120.9(7)
C11 C12 H12 119.6
C13 C12 H12 119.6
C8 C13 C12 120.7(7)
C8 C13 H13 119.6
C12 C13 H13 119.6
C19 C14 C15 119.4(6)
C19 C14 P2 121.3(5)
C15 C14 P2 119.0(5)
C16 C15 C14 120.0(6)
C16 C15 H15 120.0
C14 C15 H15 120.0
C17 C16 C15 120.5(7)
C17 C16 H16 119.7
C15 C16 H16 119.7
C16 C17 C18 119.3(6)
C16 C17 H17 120.3
C18 C17 H17 120.3
C19 C18 C17 120.9(6)
C19 C18 H18 119.5
C17 C18 H18 119.5
C18 C19 C14 119.8(6)
C18 C19 H19 120.1
C14 C19 H19 120.1
C21 C20 C25 118.9(6)
C21 C20 P2 120.2(5)
C25 C20 P2 120.7(5)
C20 C21 C22 122.0(7)
C20 C21 H21 119.0
C22 C21 H21 119.0
C21 C22 C23 118.3(8)
C21 C22 H22 120.8
C23 C22 H22 120.8
C24 C23 C22 120.8(8)
C24 C23 H23 119.6
C22 C23 H23 119.6
C23 C24 C25 119.3(8)
C23 C24 H24 120.3
C25 C24 H24 120.3
C20 C25 C24 120.7(7)
C20 C25 H25 119.7
C24 C25 H25 119.7
P4 C26 P3 146.8(4)
P4 C26 U2 108.5(3)
P3 C26 U2 104.6(3)
C32 C27 C28 119.9(7)
C32 C27 P3 119.9(5)
C28 C27 P3 120.1(5)
C27 C28 C29 120.4(7)
C27 C28 H28 119.8
C29 C28 H28 119.8
C28 C29 C30 120.1(8)
C28 C29 H29 119.9
C30 C29 H29 119.9
C31 C30 C29 118.2(8)
C31 C30 H30 120.9
C29 C30 H30 120.9
C30 C31 C32 121.8(8)
C30 C31 H31 119.1
C32 C31 H31 119.1
C27 C32 C31 119.5(7)
C27 C32 H32 120.3
C31 C32 H32 120.3
C34 C33 C38 118.7(6)
C34 C33 P3 120.8(5)
C38 C33 P3 120.5(5)
C33 C34 C35 121.4(7)
C33 C34 H34 119.3
C35 C34 H34 119.3
C36 C35 C34 119.0(8)
C36 C35 H35 120.5
C34 C35 H35 120.5
C35 C36 C37 120.5(7)
C35 C36 H36 119.7
C37 C36 H36 119.7
C38 C37 C36 119.8(8)
C38 C37 H37 120.1
C36 C37 H37 120.1
C37 C38 C33 120.5(8)
C37 C38 H38 119.7
C33 C38 H38 119.7
C44 C39 C40 118.7(6)
C44 C39 P4 119.9(5)
C40 C39 P4 120.5(5)
C39 C40 C41 120.4(7)
C39 C40 H40 119.8
C41 C40 H40 119.8
C42 C41 C40 119.2(8)
C42 C41 H41 120.4
C40 C41 H41 120.4
C41 C42 C43 121.3(7)
C41 C42 H42 119.3
C43 C42 H42 119.3
C42 C43 C44 119.7(7)
C42 C43 H43 120.1
C44 C43 H43 120.1
C43 C44 C39 120.5(7)
C43 C44 H44 119.7
C39 C44 H44 119.7
C50 C45 C46 119.6(6)
C50 C45 P4 120.6(5)
C46 C45 P4 119.7(5)
C47 C46 C45 118.9(7)
C47 C46 H46 120.5
C45 C46 H46 120.5
C48 C47 C46 119.9(7)
C48 C47 H47 120.1
C46 C47 H47 120.1
C49 C48 C47 120.9(7)
C49 C48 H48 119.6
C47 C48 H48 119.6
C48 C49 C50 119.9(7)
C48 C49 H49 120.0
C50 C49 H49 120.0
C49 C50 C45 120.8(7)
C49 C50 H50 119.6
C45 C50 H50 119.6
C52 C51 C55 108.3(6)
C52 C51 U1 74.9(4)
C55 C51 U1 75.3(4)
C52 C51 H51 125.8
C55 C51 H51 125.8
U1 C51 H51 116.0
C51 C52 C53 107.6(6)
C51 C52 U1 75.5(4)
C53 C52 U1 75.5(4)
C51 C52 H52 126.2
C53 C52 H52 126.2
U1 C52 H52 115.1
C54 C53 C52 109.0(6)
C54 C53 U1 75.4(4)
C52 C53 U1 74.8(4)
C54 C53 H53 125.5
C52 C53 H53 125.5
U1 C53 H53 116.3
C53 C54 C55 108.0(7)
C53 C54 U1 75.3(4)
C55 C54 U1 75.3(4)
C53 C54 H54 126.0
C55 C54 H54 126.0
U1 C54 H54 115.6
C54 C55 C51 107.1(6)
C54 C55 U1 74.9(4)
C51 C55 U1 74.8(4)
C54 C55 H55 126.4
C51 C55 H55 126.4
U1 C55 H55 116.1
C57 C56 C60 108.7(7)
C57 C56 U2 75.6(4)
C60 C56 U2 74.9(4)
C57 C56 H56 125.6
C60 C56 H56 125.6
U2 C56 H56 115.9
C56 C57 C58 108.1(7)
C56 C57 U2 75.1(4)
C58 C57 U2 73.5(4)
C56 C57 H57 126.0
C58 C57 H57 126.0
U2 C57 H57 117.4
C59 C58 C57 107.4(7)
C59 C58 U2 75.7(4)
C57 C58 U2 76.6(4)
C59 C58 H58 126.3
C57 C58 H58 126.3
U2 C58 H58 113.8
C58 C59 C60 109.0(7)
C58 C59 U2 74.5(4)
C60 C59 U2 75.7(4)
C58 C59 H59 125.5
C60 C59 H59 125.5
U2 C59 H59 116.3
C59 C60 C56 106.8(7)
C59 C60 U2 74.7(4)
C56 C60 U2 75.3(4)
C59 C60 H60 126.6
C56 C60 H60 126.6
U2 C60 H60 115.8
C62 C61 C66 118.1(13)
C62 C61 C67 114.2(13)
C66 C61 C67 127.6(13)
C61 C62 C63 124.8(14)
C61 C62 H62 117.6
C63 C62 H62 117.6
C64 C63 C62 117.6(14)
C64 C63 H63 121.2
C62 C63 H63 121.2
C63 C64 C65 120.3(15)
C63 C64 H64 119.9
C65 C64 H64 119.9
C66 C65 C64 118.7(15)
C66 C65 H65 120.6
C64 C65 H65 120.6
C61 C66 C65 120.3(14)
C61 C66 H66 119.8
C65 C66 H66 119.8
C61 C67 H67A 109.5
C61 C67 H67B 109.5
H67A C67 H67B 109.5
C61 C67 H67C 109.5
H67A C67 H67C 109.5
H67B C67 H67C 109.5
C69 C68 C74 120.4(14)
C69 C68 C73 114.6(11)
C74 C68 C73 124.9(13)
C70 C69 C68 122.0(13)
C70 C69 H69 119.0
C68 C69 H69 119.0
C69 C70 C71 122.9(15)
C69 C70 H70 118.5
C71 C70 H70 118.5
C70 C71 C72 118.8(15)
C70 C71 H71 120.6
C72 C71 H71 120.6
C71 C72 C73 124.0(13)
C71 C72 H72 118.0
C73 C72 H72 118.0
C72 C73 C68 117.6(11)
C72 C73 H73 121.2
C68 C73 H73 121.2
C68 C74 H74A 109.5
C68 C74 H74B 109.5
H74A C74 H74B 109.5
C68 C74 H74C 109.5
H74A C74 H74C 109.5
H74B C74 H74C 109.5

loop_
_geom_bond_atom_site_label_1
_geom_bond_atom_site_label_2
_geom_bond_distance
U1 C1 2.359(6)
U1 C52 2.723(6)
U1 C51 2.730(6)
U1 C53 2.732(6)
U1 C54 2.733(6)
U1 C55 2.737(6)
U1 Cl3 2.8422(15)
U1 Cl1 2.8565(15)
U1 Cl2 2.8631(15)
U1 S1 2.8804(17)
U1 S2 2.9237(16)
U2 C26 2.379(6)
U2 C58 2.713(6)
U2 C59 2.729(6)
U2 C60 2.742(7)
U2 C56 2.747(7)
U2 C57 2.753(7)
U2 Cl3 2.8440(15)
U2 Cl1 2.8468(15)
U2 Cl2 2.8510(16)
U2 S3 2.8908(18)
U2 S4 2.9341(16)
Tl Cl1 3.0579(16)
S1 P1 2.018(2)
S2 P2 2.030(2)
S3 P3 2.016(2)
S4 P4 2.043(2)
P1 C1 1.673(6)
P1 C8 1.819(6)
P1 C2 1.836(7)
P2 C1 1.684(6)
P2 C20 1.816(6)
P2 C14 1.836(6)
P3 C26 1.692(6)
P3 C33 1.831(7)
P3 C27 1.845(7)
P4 C26 1.667(6)
P4 C39 1.817(6)
P4 C45 1.818(6)
C2 C3 1.371(9)
C2 C7 1.387(9)
C3 C4 1.390(9)
C3 H3 0.9300
C4 C5 1.363(10)
C4 H4 0.9300
C5 C6 1.381(10)
C5 H5 0.9300
C6 C7 1.363(10)
C6 H6 0.9300
C7 H7 0.9300
C8 C9 1.370(9)
C8 C13 1.375(9)
C9 C10 1.403(9)
C9 H9 0.9300
C10 C11 1.398(11)
C10 H10 0.9300
C11 C12 1.366(10)
C11 H11 0.9300
C12 C13 1.381(9)
C12 H12 0.9300
C13 H13 0.9300
C14 C19 1.390(9)
C14 C15 1.402(9)
C15 C16 1.390(9)
C15 H15 0.9300
C16 C17 1.378(9)
C16 H16 0.9300
C17 C18 1.392(9)
C17 H17 0.9300
C18 C19 1.387(8)
C18 H18 0.9300
C19 H19 0.9300
C20 C21 1.361(9)
C20 C25 1.384(9)
C21 C22 1.398(10)
C21 H21 0.9300
C22 C23 1.399(12)
C22 H22 0.9300
C23 C24 1.365(12)
C23 H23 0.9300
C24 C25 1.410(10)
C24 H24 0.9300
C25 H25 0.9300
C27 C32 1.355(9)
C27 C28 1.380(10)
C28 C29 1.379(11)
C28 H28 0.9300
C29 C30 1.392(11)
C29 H29 0.9300
C30 C31 1.360(11)
C30 H30 0.9300
C31 C32 1.391(11)
C31 H31 0.9300
C32 H32 0.9300
C33 C34 1.381(9)
C33 C38 1.400(9)
C34 C35 1.395(9)
C34 H34 0.9300
C35 C36 1.372(11)
C35 H35 0.9300
C36 C37 1.400(12)
C36 H36 0.9300
C37 C38 1.371(10)
C37 H37 0.9300
C38 H38 0.9300
C39 C44 1.389(9)
C39 C40 1.396(9)
C40 C41 1.397(9)
C40 H40 0.9300
C41 C42 1.362(11)
C41 H41 0.9300
C42 C43 1.377(11)
C42 H42 0.9300
C43 C44 1.380(9)
C43 H43 0.9300
C44 H44 0.9300
C45 C50 1.384(9)
C45 C46 1.406(9)
C46 C47 1.396(9)
C46 H46 0.9300
C47 C48 1.388(11)
C47 H47 0.9300
C48 C49 1.366(10)
C48 H48 0.9300
C49 C50 1.378(9)
C49 H49 0.9300
C50 H50 0.9300
C51 C52 1.391(9)
C51 C55 1.410(10)
C51 H51 0.9300
C52 C53 1.398(10)
C52 H52 0.9300
C53 C54 1.382(9)
C53 H53 0.9300
C54 C55 1.408(9)
C54 H54 0.9300
C55 H55 0.9300
C56 C57 1.388(10)
C56 C60 1.414(10)
C56 H56 0.9300
C57 C58 1.410(10)
C57 H57 0.9300
C58 C59 1.399(10)
C58 H58 0.9300
C59 C60 1.399(10)
C59 H59 0.9300
C60 H60 0.9300
C61 C62 1.318(15)
C61 C66 1.345(15)
C61 C67 1.505(17)
C62 C63 1.390(16)
C62 H62 0.9300
C63 C64 1.303(16)
C63 H63 0.9300
C64 C65 1.421(17)
C64 H64 0.9300
C65 C66 1.385(16)
C65 H65 0.9300
C66 H66 0.9300
C67 H67A 0.9600
C67 H67B 0.9600
C67 H67C 0.9600
C68 C69 1.433(15)
C68 C74 1.443(16)
C68 C73 1.476(16)
C69 C70 1.321(16)
C69 H69 0.9300
C70 C71 1.343(17)
C70 H70 0.9300
C71 C72 1.343(15)
C71 H71 0.9300
C72 C73 1.369(14)
C72 H72 0.9300
C73 H73 0.9300
C74 H74A 0.9600
C74 H74B 0.9600
C74 H74C 0.9600
